data_2212163
loop_
_publ_author_name
'Naser Eltaher Eltayeb'
'Siang Guan Teoh'
'Jeannie Bee-Jan Teh'
'Hoong-Kun Fun'
'Kamarulazizi Ibrahim'

_publ_section_title
;
 6,6'-Dimethyl-2,2'-[1,2-phenylenebis(nitrilomethylidyne)]diphenol
;
_journal_coeditor_code FL2093
_journal_issue 2
_journal_name_full 'Acta Crystallographica Section E'
_journal_page_first o766
_journal_page_last o767
_journal_paper_doi 10.1107/S1600536807001122
_journal_volume 63
_journal_year 2007
_chemical_formula_iupac 'C22 H20 N2 O2'
_chemical_formula_moiety 'C22 H20 N2 O2'
_chemical_formula_sum 'C22 H20 N2 O2'
_chemical_formula_weight 344.40
_chemical_name_systematic
;
6,6'-Dimethyl-2,2'-[1,2-phenylenebis(nitrilomethylidyne)]diphenol
;
_space_group_IT_number 14
_symmetry_cell_setting monoclinic
_symmetry_space_group_name_Hall '-P 2ybc'
_symmetry_space_group_name_H-M 'P 1 21/c 1'
_atom_sites_solution_hydrogens geom
_atom_sites_solution_primary direct
_atom_sites_solution_secondary difmap
_audit_creation_method SHELXL-97
_cell_angle_alpha 90.00
_cell_angle_beta 116.789(2)
_cell_angle_gamma 90.00
_cell_formula_units_Z 4
_cell_length_a 10.7922(4)
_cell_length_b 7.7650(3)
_cell_length_c 23.3440(8)
_cell_measurement_reflns_used 5086
_cell_measurement_temperature 100.00(10)
_cell_measurement_theta_max 37.50
_cell_measurement_theta_min 2.11
_cell_volume 1746.30(12)
_computing_cell_refinement APEX2
_computing_data_collection 'APEX2 (Bruker, 2005)'
_computing_data_reduction 'SAINT (Bruker, 2005)'
_computing_molecular_graphics SHELXTL
_computing_publication_material
;
SHELXTL and PLATON (Spek, 2003)
;
_computing_structure_refinement SHELXTL
_computing_structure_solution 'SHELXTL (Sheldrick, 1998)'
_diffrn_ambient_temperature 297(2)
_diffrn_detector_area_resol_mean 8.33
_diffrn_measured_fraction_theta_full 0.995
_diffrn_measured_fraction_theta_max 0.995
_diffrn_measurement_device_type
;
Bruker SMART APEX2 CCD
;
_diffrn_measurement_method \w
_diffrn_radiation_monochromator graphite
_diffrn_radiation_source 'fine-focus sealed tube'
_diffrn_radiation_type MoK\a
_diffrn_radiation_wavelength 0.71073
_diffrn_reflns_av_R_equivalents 0.0650
_diffrn_reflns_av_sigmaI/netI 0.0487
_diffrn_reflns_limit_h_max 18
_diffrn_reflns_limit_h_min -18
_diffrn_reflns_limit_k_max 13
_diffrn_reflns_limit_k_min -13
_diffrn_reflns_limit_l_max 39
_diffrn_reflns_limit_l_min -39
_diffrn_reflns_number 45277
_diffrn_reflns_theta_full 37.50
_diffrn_reflns_theta_max 37.50
_diffrn_reflns_theta_min 2.11
_diffrn_standards_number 0
_exptl_absorpt_coefficient_mu 0.085
_exptl_absorpt_correction_T_max 0.9898
_exptl_absorpt_correction_T_min 0.8804
_exptl_absorpt_correction_type multi-scan
_exptl_absorpt_process_details '(SADABS; Bruker, 2005)'
_exptl_crystal_colour Orange
_exptl_crystal_density_diffrn 1.310
_exptl_crystal_density_method 'not measured'
_exptl_crystal_description Needle
_exptl_crystal_F_000 728
_exptl_crystal_size_max 0.42
_exptl_crystal_size_mid 0.21
_exptl_crystal_size_min 0.12
_refine_diff_density_max 0.631
_refine_diff_density_min -0.280
_refine_ls_extinction_method none
_refine_ls_goodness_of_fit_ref 1.038
_refine_ls_hydrogen_treatment mixed
_refine_ls_matrix_type full
_refine_ls_number_parameters 245
_refine_ls_number_reflns 9156
_refine_ls_number_restraints 0
_refine_ls_restrained_S_all 1.038
_refine_ls_R_factor_all 0.0871
_refine_ls_R_factor_gt 0.0572
_refine_ls_shift/su_max 0.000
_refine_ls_shift/su_mean 0.000
_refine_ls_structure_factor_coef Fsqd
_refine_ls_weighting_details 'calc w=1/[\s^2^(Fo^2^)+(0.0906P)^2^+0.125P] where P=(Fo^2^+2Fc^2^)/3'
_refine_ls_weighting_scheme calc
_refine_ls_wR_factor_gt 0.1483
_refine_ls_wR_factor_ref 0.1694
_reflns_number_gt 6376
_reflns_number_total 9156
_reflns_threshold_expression I>2\s(I)
_cod_data_source_file fl2093.cif
_cod_data_source_block I
_cod_original_cell_volume 1746.30(11)
_cod_original_sg_symbol_H-M 'P 21/c'
_cod_database_code 2212163
_cod_database_fobs_code 2212163

loop_
_symmetry_equiv_pos_as_xyz
'x, y, z'
'-x, y+1/2, -z+1/2'
'-x, -y, -z'
'x, -y-1/2, z-1/2'

loop_
_atom_site_type_symbol
_atom_site_label
_atom_site_fract_x
_atom_site_fract_y
_atom_site_fract_z
_atom_site_U_iso_or_equiv
_atom_site_adp_type
_atom_site_calc_flag
_atom_site_refinement_flags
_atom_site_occupancy
O O1 0.17121(7) 0.45227(10) 0.32119(3) 0.01940(14) Uani d . 1
O O2 0.27507(7) 0.74724(10) 0.25287(3) 0.01768(13) Uani d . 1
N N1 -0.04316(7) 0.51278(11) 0.21111(3) 0.01524(14) Uani d . 1
N N2 0.08069(7) 0.64951(11) 0.14292(3) 0.01586(14) Uani d . 1
C C1 0.09324(9) 0.51001(12) 0.34907(4) 0.01502(15) Uani d . 1
C C2 0.15361(9) 0.51339(13) 0.41645(4) 0.01689(16) Uani d . 1
C C3 0.07342(10) 0.57087(14) 0.44519(4) 0.02018(18) Uani d . 1
H H3A 0.1121 0.5729 0.4897 0.024 Uiso calc R 1
C C4 -0.06369(10) 0.62584(14) 0.40939(4) 0.02069(18) Uani d . 1
H H4A -0.1151 0.6640 0.4299 0.025 Uiso calc R 1
C C5 -0.12211(9) 0.62283(13) 0.34307(4) 0.01727(16) Uani d . 1
H H5A -0.2132 0.6593 0.3189 0.021 Uiso calc R 1
C C6 -0.04489(8) 0.56511(12) 0.31202(4) 0.01434(14) Uani d . 1
C C7 -0.10939(9) 0.56254(12) 0.24236(4) 0.01517(15) Uani d . 1
H H7A -0.2012 0.5979 0.2196 0.018 Uiso calc R 1
C C8 -0.11610(8) 0.50848(12) 0.14337(4) 0.01451(15) Uani d . 1
C C9 -0.24727(9) 0.43214(13) 0.11209(4) 0.01768(16) Uani d . 1
H H9A -0.2874 0.3819 0.1359 0.021 Uiso calc R 1
C C10 -0.31775(9) 0.43129(14) 0.04539(4) 0.01977(17) Uani d . 1
H H10A -0.4050 0.3806 0.0246 0.024 Uiso calc R 1
C C11 -0.25790(10) 0.50619(14) 0.00974(4) 0.02029(18) Uani d . 1
H H11A -0.3064 0.5084 -0.0348 0.024 Uiso calc R 1
C C12 -0.12599(9) 0.57770(14) 0.04042(4) 0.01881(17) Uani d . 1
H H12A -0.0860 0.6259 0.0162 0.023 Uiso calc R 1
C C13 -0.05266(8) 0.57779(12) 0.10745(4) 0.01450(15) Uani d . 1
C C14 0.15792(9) 0.69384(13) 0.11652(4) 0.01694(16) Uani d . 1
H H14A 0.1244 0.6818 0.0724 0.020 Uiso calc R 1
C C15 0.29629(9) 0.76225(12) 0.15436(4) 0.01608(15) Uani d . 1
C C16 0.37916(10) 0.80457(14) 0.12411(5) 0.01981(17) Uani d . 1
H H16A 0.3431 0.7940 0.0798 0.024 Uiso calc R 1
C C17 0.51384(10) 0.86178(14) 0.15961(5) 0.02167(18) Uani d . 1
H H17A 0.5682 0.8906 0.1394 0.026 Uiso calc R 1
C C18 0.56733(9) 0.87574(13) 0.22618(5) 0.02002(17) Uani d . 1
H H18A 0.6585 0.9122 0.2500 0.024 Uiso calc R 1
C C19 0.48886(9) 0.83694(12) 0.25796(4) 0.01732(16) Uani d . 1
C C20 0.35111(9) 0.78175(12) 0.22147(4) 0.01542(15) Uani d . 1
C C21 0.30152(10) 0.45601(16) 0.45443(5) 0.02298(19) Uani d . 1
H H21A 0.3260 0.4592 0.4994 0.034 Uiso calc R 1
H H21B 0.3616 0.5316 0.4458 0.034 Uiso calc R 1
H H21C 0.3115 0.3406 0.4423 0.034 Uiso calc R 1
C C22 0.54642(10) 0.85056(15) 0.32978(5) 0.02358(19) Uani d . 1
H H22A 0.6432 0.8798 0.3481 0.035 Uiso calc R 1
H H22B 0.5356 0.7422 0.3468 0.035 Uiso calc R 1
H H22C 0.4972 0.9384 0.3402 0.035 Uiso calc R 1
H H2A 0.193(2) 0.712(3) 0.2217(10) 0.055(5) Uiso d . 1
H H1A 0.114(2) 0.462(3) 0.2763(10) 0.059(6) Uiso d . 1

loop_
_atom_site_aniso_label
_atom_site_aniso_U_11
_atom_site_aniso_U_22
_atom_site_aniso_U_33
_atom_site_aniso_U_12
_atom_site_aniso_U_13
_atom_site_aniso_U_23
O1 0.0146(3) 0.0288(4) 0.0157(3) 0.0030(3) 0.0076(2) 0.0004(3)
O2 0.0153(3) 0.0216(3) 0.0176(3) -0.0011(2) 0.0087(2) -0.0009(2)
N1 0.0140(3) 0.0189(4) 0.0130(3) -0.0006(3) 0.0062(2) 0.0003(2)
N2 0.0134(3) 0.0185(4) 0.0157(3) -0.0013(3) 0.0066(2) -0.0002(3)
C1 0.0138(3) 0.0171(4) 0.0150(3) -0.0008(3) 0.0072(3) 0.0003(3)
C2 0.0162(3) 0.0196(4) 0.0139(3) -0.0026(3) 0.0059(3) -0.0010(3)
C3 0.0218(4) 0.0239(5) 0.0147(3) -0.0024(3) 0.0081(3) -0.0026(3)
C4 0.0227(4) 0.0246(5) 0.0182(4) 0.0001(4) 0.0123(3) -0.0030(3)
C5 0.0166(3) 0.0190(4) 0.0178(3) 0.0011(3) 0.0092(3) -0.0010(3)
C6 0.0139(3) 0.0156(4) 0.0143(3) -0.0002(3) 0.0072(3) 0.0001(3)
C7 0.0135(3) 0.0169(4) 0.0149(3) 0.0001(3) 0.0062(3) 0.0010(3)
C8 0.0126(3) 0.0170(4) 0.0130(3) 0.0000(3) 0.0050(2) 0.0006(3)
C9 0.0137(3) 0.0203(4) 0.0178(3) -0.0015(3) 0.0060(3) -0.0004(3)
C10 0.0150(3) 0.0212(4) 0.0182(3) -0.0013(3) 0.0031(3) -0.0017(3)
C11 0.0197(4) 0.0225(5) 0.0141(3) 0.0001(3) 0.0037(3) -0.0005(3)
C12 0.0190(4) 0.0232(4) 0.0131(3) -0.0012(3) 0.0062(3) 0.0005(3)
C13 0.0134(3) 0.0162(4) 0.0131(3) 0.0002(3) 0.0053(2) -0.0003(3)
C14 0.0155(3) 0.0202(4) 0.0160(3) -0.0005(3) 0.0079(3) -0.0002(3)
C15 0.0146(3) 0.0165(4) 0.0185(3) -0.0008(3) 0.0087(3) 0.0006(3)
C16 0.0197(4) 0.0217(4) 0.0216(4) -0.0006(3) 0.0125(3) 0.0016(3)
C17 0.0191(4) 0.0223(5) 0.0285(4) -0.0016(3) 0.0150(3) 0.0028(4)
C18 0.0162(3) 0.0158(4) 0.0286(4) -0.0020(3) 0.0106(3) 0.0000(3)
C19 0.0159(3) 0.0148(4) 0.0212(4) -0.0005(3) 0.0083(3) -0.0009(3)
C20 0.0149(3) 0.0150(4) 0.0182(3) 0.0003(3) 0.0091(3) -0.0001(3)
C21 0.0181(4) 0.0297(5) 0.0172(4) 0.0002(4) 0.0045(3) 0.0008(3)
C22 0.0197(4) 0.0256(5) 0.0224(4) -0.0036(4) 0.0067(3) -0.0050(4)

loop_
_atom_type_symbol
_atom_type_description
_atom_type_scat_dispersion_real
_atom_type_scat_dispersion_imag
_atom_type_scat_source
C C 0.0033 0.0016 'International Tables Vol C Tables 4.2.6.8 and 6.1.1.4'
H H 0.0000 0.0000 'International Tables Vol C Tables 4.2.6.8 and 6.1.1.4'
N N 0.0061 0.0033 'International Tables Vol C Tables 4.2.6.8 and 6.1.1.4'
O O 0.0106 0.0060 'International Tables Vol C Tables 4.2.6.8 and 6.1.1.4'

loop_
_geom_angle_atom_site_label_1
_geom_angle_atom_site_label_2
_geom_angle_atom_site_label_3
_geom_angle
C1 O1 H1A 105.8(12)
C20 O2 H2A 103.8(12)
C7 N1 C8 117.95(7)
C14 N2 C13 122.26(7)
O1 C1 C2 118.03(8)
O1 C1 C6 121.36(7)
C2 C1 C6 120.61(8)
C3 C2 C1 118.16(8)
C3 C2 C21 122.60(8)
C1 C2 C21 119.23(8)
C2 C3 C4 122.16(8)
C2 C3 H3A 118.9
C4 C3 H3A 118.9
C5 C4 C3 119.29(8)
C5 C4 H4A 120.4
C3 C4 H4A 120.4
C4 C5 C6 120.44(8)
C4 C5 H5A 119.8
C6 C5 H5A 119.8
C5 C6 C1 119.34(8)
C5 C6 C7 119.12(8)
C1 C6 C7 121.54(8)
N1 C7 C6 121.97(8)
N1 C7 H7A 119.0
C6 C7 H7A 119.0
C9 C8 C13 120.05(8)
C9 C8 N1 121.07(8)
C13 C8 N1 118.84(7)
C10 C9 C8 120.03(8)
C10 C9 H9A 120.0
C8 C9 H9A 120.0
C11 C10 C9 120.06(8)
C11 C10 H10A 120.0
C9 C10 H10A 120.0
C12 C11 C10 120.23(8)
C12 C11 H11A 119.9
C10 C11 H11A 119.9
C11 C12 C13 120.56(9)
C11 C12 H12A 119.7
C13 C12 H12A 119.7
C12 C13 C8 118.98(8)
C12 C13 N2 124.69(8)
C8 C13 N2 116.28(7)
N2 C14 C15 121.18(8)
N2 C14 H14A 119.4
C15 C14 H14A 119.4
C16 C15 C20 119.29(8)
C16 C15 C14 119.56(8)
C20 C15 C14 121.12(8)
C17 C16 C15 120.61(9)
C17 C16 H16A 119.7
C15 C16 H16A 119.7
C16 C17 C18 119.18(9)
C16 C17 H17A 120.4
C18 C17 H17A 120.4
C19 C18 C17 122.15(8)
C19 C18 H18A 118.9
C17 C18 H18A 118.9
C18 C19 C20 118.40(8)
C18 C19 C22 122.34(8)
C20 C19 C22 119.26(8)
O2 C20 C19 117.81(8)
O2 C20 C15 121.86(8)
C19 C20 C15 120.33(8)
C2 C21 H21A 109.5
C2 C21 H21B 109.5
H21A C21 H21B 109.5
C2 C21 H21C 109.5
H21A C21 H21C 109.5
H21B C21 H21C 109.5
C19 C22 H22A 109.5
C19 C22 H22B 109.5
H22A C22 H22B 109.5
C19 C22 H22C 109.5
H22A C22 H22C 109.5
H22B C22 H22C 109.5

loop_
_geom_bond_atom_site_label_1
_geom_bond_atom_site_label_2
_geom_bond_distance
O1 C1 1.3515(11)
O1 H1A 0.95(2)
O2 C20 1.3508(10)
O2 H2A 0.90(2)
N1 C7 1.2892(11)
N1 C8 1.4140(11)
N2 C14 1.2868(11)
N2 C13 1.4117(11)
C1 C2 1.4054(12)
C1 C6 1.4110(12)
C2 C3 1.3863(13)
C2 C21 1.5023(13)
C3 C4 1.3983(14)
C3 H3A 0.9300
C4 C5 1.3840(12)
C4 H4A 0.9300
C5 C6 1.4019(12)
C5 H5A 0.9300
C6 C7 1.4523(12)
C7 H7A 0.9300
C8 C9 1.3989(12)
C8 C13 1.4068(12)
C9 C10 1.3912(12)
C9 H9A 0.9300
C10 C11 1.3901(14)
C10 H10A 0.9300
C11 C12 1.3888(13)
C11 H11A 0.9300
C12 C13 1.3995(11)
C12 H12A 0.9300
C14 C15 1.4503(12)
C14 H14A 0.9300
C15 C16 1.4056(12)
C15 C20 1.4113(12)
C16 C17 1.3824(14)
C16 H16A 0.9300
C17 C18 1.3969(14)
C17 H17A 0.9300
C18 C19 1.3873(13)
C18 H18A 0.9300
C19 C20 1.4063(12)
C19 C22 1.5063(13)
C21 H21A 0.9600
C21 H21B 0.9600
C21 H21C 0.9600
C22 H22A 0.9600
C22 H22B 0.9600
C22 H22C 0.9600

loop_
_geom_hbond_atom_site_label_D
_geom_hbond_atom_site_label_H
_geom_hbond_atom_site_label_A
_geom_hbond_site_symmetry_A
_geom_hbond_distance_DH
_geom_hbond_distance_HA
_geom_hbond_distance_DA
_geom_hbond_angle_DHA
_geom_hbond_publ_flag
O1 H1A N1 1_555 0.95(2) 1.74(2) 2.6110(10) 151(2) y
O2 H2A N2 1_555 0.90(2) 1.75(2) 2.5910(10) 154(2) y
C17 H17A O1 2_655 0.93 2.58 3.298(2) 134 y
C21 H21C Cg1 2_545 0.96 2.87 3.6730(10) 141 y

loop_
_geom_torsion_atom_site_label_1
_geom_torsion_atom_site_label_2
_geom_torsion_atom_site_label_3
_geom_torsion_atom_site_label_4
_geom_torsion
O1 C1 C2 C3 -179.34(9)
C6 C1 C2 C3 0.51(14)
O1 C1 C2 C21 0.95(14)
C6 C1 C2 C21 -179.20(9)
C1 C2 C3 C4 -0.43(16)
C21 C2 C3 C4 179.26(10)
C2 C3 C4 C5 0.14(16)
C3 C4 C5 C6 0.08(15)
C4 C5 C6 C1 0.00(14)
C4 C5 C6 C7 179.64(9)
O1 C1 C6 C5 179.55(9)
C2 C1 C6 C5 -0.30(14)
O1 C1 C6 C7 -0.09(14)
C2 C1 C6 C7 -179.94(9)
C8 N1 C7 C6 177.65(8)
C5 C6 C7 N1 179.17(9)
C1 C6 C7 N1 -1.19(14)
C7 N1 C8 C9 -47.81(13)
C7 N1 C8 C13 134.18(10)
C13 C8 C9 C10 -2.78(14)
N1 C8 C9 C10 179.24(9)
C8 C9 C10 C11 0.04(15)
C9 C10 C11 C12 1.87(16)
C10 C11 C12 C13 -1.03(16)
C11 C12 C13 C8 -1.70(14)
C11 C12 C13 N2 -178.99(9)
C9 C8 C13 C12 3.59(14)
N1 C8 C13 C12 -178.39(9)
C9 C8 C13 N2 -178.89(8)
N1 C8 C13 N2 -0.87(13)
C14 N2 C13 C12 -13.05(15)
C14 N2 C13 C8 169.59(9)
C13 N2 C14 C15 -178.04(8)
N2 C14 C15 C16 178.15(9)
N2 C14 C15 C20 0.29(15)
C20 C15 C16 C17 1.16(15)
C14 C15 C16 C17 -176.73(9)
C15 C16 C17 C18 0.55(16)
C16 C17 C18 C19 -1.18(16)
C17 C18 C19 C20 0.05(15)
C17 C18 C19 C22 179.55(10)
C18 C19 C20 O2 -178.88(9)
C22 C19 C20 O2 1.60(14)
C18 C19 C20 C15 1.70(14)
C22 C19 C20 C15 -177.82(9)
C16 C15 C20 O2 178.30(9)
C14 C15 C20 O2 -3.84(14)
C16 C15 C20 C19 -2.30(14)
C14 C15 C20 C19 175.55(9)

loop_
_cod_related_entry_id
_cod_related_entry_database
_cod_related_entry_code
1 ChemSpider 30655156
